data_4110956
loop_
_publ_author_name
'Vladimir V. Grushin'
'William J. Marshall'

_publ_section_title
;
 Facile Ar-CF3 Bond Formation at Pd. Strikingly Different Outcomes of
 Reductive Elimination from [(Ph3P)2Pd(CF3)Ph] and [(Xantphos)Pd(CF3)Ph]
;
_journal_name_full 'Journal of the American Chemical Society'
_journal_page_first 12644
_journal_page_last 12645
_journal_paper_doi 10.1021/ja064935c
_journal_volume 128
_journal_year 2006
_chemical_formula_sum 'C60 H52 F O P2 Pd'
_chemical_formula_weight 976.36
_chemical_name_systematic
;
 ?
;
_space_group_IT_number 14
_symmetry_cell_setting monoclinic
_symmetry_space_group_name_Hall '-P 2yn'
_symmetry_space_group_name_H-M 'P 1 21/n 1'
_atom_sites_solution_hydrogens geom
_atom_sites_solution_primary direct
_atom_sites_solution_secondary difmap
_audit_creation_method SHELXL-97
_cell_angle_alpha 90.00
_cell_angle_beta 94.173(2)
_cell_angle_gamma 90.00
_cell_formula_units_Z 4
_cell_length_a 15.9076(15)
_cell_length_b 9.1883(9)
_cell_length_c 32.968(3)
_cell_measurement_temperature 293(2)
_cell_volume 4806.0(8)
_computing_cell_refinement 'Bruker XSCANS'
_computing_data_collection 'Bruker XSCANS'
_computing_data_reduction 'Bruker SHELXTL'
_computing_molecular_graphics 'Bruker SHELXTL'
_computing_publication_material 'Bruker SHELXTL'
_computing_structure_refinement 'SHELXL-97 (Sheldrick, 1997)'
_computing_structure_solution 'SHELXS-97 (Sheldrick, 1990)'
_diffrn_ambient_temperature 293(2)
_diffrn_measured_fraction_theta_full 0.997
_diffrn_measured_fraction_theta_max 0.997
_diffrn_measurement_device_type 'Bruker P4'
_diffrn_measurement_method '\w scans'
_diffrn_radiation_monochromator graphite
_diffrn_radiation_source 'fine-focus sealed tube'
_diffrn_radiation_type MoK\a
_diffrn_radiation_wavelength 0.71073
_diffrn_reflns_av_R_equivalents 0.0752
_diffrn_reflns_av_sigmaI/netI 0.0565
_diffrn_reflns_limit_h_max 21
_diffrn_reflns_limit_h_min -21
_diffrn_reflns_limit_k_max 12
_diffrn_reflns_limit_k_min -12
_diffrn_reflns_limit_l_max 43
_diffrn_reflns_limit_l_min -43
_diffrn_reflns_number 72416
_diffrn_reflns_theta_full 28.37
_diffrn_reflns_theta_max 28.37
_diffrn_reflns_theta_min 1.38
_exptl_absorpt_coefficient_mu 0.498
_exptl_absorpt_correction_type none
_exptl_crystal_colour colourless
_exptl_crystal_density_diffrn 1.349
_exptl_crystal_description needle
_exptl_crystal_F_000 2020
_exptl_crystal_size_max 0.450
_exptl_crystal_size_mid 0.050
_exptl_crystal_size_min 0.040
_refine_diff_density_max 1.048
_refine_diff_density_min -0.515
_refine_diff_density_rms 0.079
_refine_ls_extinction_method none
_refine_ls_goodness_of_fit_ref 1.041
_refine_ls_hydrogen_treatment riding
_refine_ls_matrix_type full
_refine_ls_number_parameters 588
_refine_ls_number_reflns 12007
_refine_ls_number_restraints 0
_refine_ls_restrained_S_all 1.041
_refine_ls_R_factor_all 0.0670
_refine_ls_R_factor_gt 0.0409
_refine_ls_shift/su_max 0.001
_refine_ls_shift/su_mean 0.000
_refine_ls_structure_factor_coef Fsqd
_refine_ls_weighting_details 'calc w=1/[\s^2^(Fo^2^)+(0.0351P)^2^+1.5349P] where P=(Fo^2^+2Fc^2^)/3'
_refine_ls_weighting_scheme calc
_refine_ls_wR_factor_gt 0.0822
_refine_ls_wR_factor_ref 0.0916
_reflns_number_gt 8792
_reflns_number_total 12007
_reflns_threshold_expression >2sigma(I)
_cod_data_source_file ja064935csi20060711_084551.cif
_cod_data_source_block 06075
_cod_database_code 4110956

loop_
_symmetry_equiv_pos_as_xyz
'x, y, z'
'-x+1/2, y+1/2, -z+1/2'
'-x, -y, -z'
'x-1/2, -y-1/2, z-1/2'

loop_
_atom_site_label
_atom_site_type_symbol
_atom_site_fract_x
_atom_site_fract_y
_atom_site_fract_z
_atom_site_U_iso_or_equiv
_atom_site_adp_type
_atom_site_occupancy
_atom_site_symmetry_multiplicity
_atom_site_calc_flag
_atom_site_refinement_flags
Pd1 Pd 0.431104(11) 0.863759(19) 0.137754(5) 0.02031(6) Uani 1 1 d .
P1 P 0.49144(4) 0.72080(6) 0.189228(19) 0.02027(13) Uani 1 1 d .
P2 P 0.31886(4) 0.92378(7) 0.092638(19) 0.02310(14) Uani 1 1 d .
F1 F 0.38186(9) 0.99376(15) 0.18173(4) 0.0289(3) Uani 1 1 d .
O1 O 0.30581(10) 0.70932(17) 0.16433(5) 0.0211(3) Uani 1 1 d .
C1 C 0.48997(15) 0.7548(3) 0.09628(7) 0.0245(5) Uani 1 1 d .
C2 C 0.55825(17) 0.8228(3) 0.07995(8) 0.0338(6) Uani 1 1 d .
H2A H 0.5738 0.9162 0.0884 0.041 Uiso 1 1 calc R
C3 C 0.6032(2) 0.7527(4) 0.05126(9) 0.0492(8) Uani 1 1 d .
H3A H 0.6485 0.7994 0.0406 0.059 Uiso 1 1 calc R
C4 C 0.5813(2) 0.6145(4) 0.03851(9) 0.0541(9) Uani 1 1 d .
H4A H 0.6119 0.5673 0.0194 0.065 Uiso 1 1 calc R
C5 C 0.5143(2) 0.5473(3) 0.05408(8) 0.0427(8) Uani 1 1 d .
H5A H 0.4990 0.4541 0.0453 0.051 Uiso 1 1 calc R
C6 C 0.46863(17) 0.6159(3) 0.08287(8) 0.0307(6) Uani 1 1 d .
H6A H 0.4233 0.5682 0.0932 0.037 Uiso 1 1 calc R
C7 C 0.32101(15) 0.6791(2) 0.20549(7) 0.0197(5) Uani 1 1 d .
C8 C 0.40514(15) 0.6775(2) 0.22088(7) 0.0202(5) Uani 1 1 d .
C9 C 0.42205(16) 0.6414(3) 0.26195(7) 0.0244(5) Uani 1 1 d .
H9A H 0.4774 0.6414 0.2732 0.029 Uiso 1 1 calc R
C10 C 0.35718(17) 0.6058(3) 0.28589(8) 0.0275(6) Uani 1 1 d .
H10A H 0.3692 0.5803 0.3130 0.033 Uiso 1 1 calc R
C11 C 0.27441(17) 0.6080(3) 0.26972(8) 0.0269(6) Uani 1 1 d .
H11A H 0.2314 0.5832 0.2861 0.032 Uiso 1 1 calc R
C12 C 0.25455(15) 0.6470(2) 0.22916(7) 0.0216(5) Uani 1 1 d .
C13 C 0.16345(15) 0.6483(3) 0.21113(8) 0.0253(5) Uani 1 1 d .
C14 C 0.15704(15) 0.7318(2) 0.17076(7) 0.0239(5) Uani 1 1 d .
C15 C 0.07978(16) 0.7770(3) 0.15271(8) 0.0316(6) Uani 1 1 d .
H15A H 0.0307 0.7506 0.1645 0.038 Uiso 1 1 calc R
C16 C 0.07391(17) 0.8603(3) 0.11767(8) 0.0346(6) Uani 1 1 d .
H16A H 0.0214 0.8866 0.1057 0.041 Uiso 1 1 calc R
C17 C 0.14642(16) 0.9041(3) 0.10064(8) 0.0301(6) Uani 1 1 d .
H17A H 0.1424 0.9657 0.0782 0.036 Uiso 1 1 calc R
C18 C 0.22559(15) 0.8578(3) 0.11645(7) 0.0236(5) Uani 1 1 d .
C19 C 0.22808(15) 0.7676(2) 0.15104(7) 0.0220(5) Uani 1 1 d .
C20 C 0.13337(18) 0.4905(3) 0.20466(9) 0.0395(7) Uani 1 1 d .
H20A H 0.1686 0.4421 0.1864 0.059 Uiso 1 1 calc R
H20B H 0.0761 0.4902 0.1932 0.059 Uiso 1 1 calc R
H20C H 0.1366 0.4405 0.2303 0.059 Uiso 1 1 calc R
C21 C 0.10775(17) 0.7227(3) 0.24134(9) 0.0374(7) Uani 1 1 d .
H21A H 0.1275 0.8202 0.2465 0.056 Uiso 1 1 calc R
H21B H 0.1106 0.6689 0.2664 0.056 Uiso 1 1 calc R
H21C H 0.0505 0.7255 0.2300 0.056 Uiso 1 1 calc R
C22 C 0.53248(15) 0.5428(3) 0.17618(7) 0.0221(5) Uani 1 1 d .
C23 C 0.48414(17) 0.4182(3) 0.17875(8) 0.0294(6) Uani 1 1 d .
H23A H 0.4320 0.4235 0.1898 0.035 Uiso 1 1 calc R
C24 C 0.5127(2) 0.2852(3) 0.16504(9) 0.0399(7) Uani 1 1 d .
H24A H 0.4794 0.2025 0.1665 0.048 Uiso 1 1 calc R
C25 C 0.59045(19) 0.2763(3) 0.14932(9) 0.0399(7) Uani 1 1 d .
H25A H 0.6100 0.1873 0.1404 0.048 Uiso 1 1 calc R
C26 C 0.63909(17) 0.3995(3) 0.14684(8) 0.0344(6) Uani 1 1 d .
H26A H 0.6918 0.3932 0.1365 0.041 Uiso 1 1 calc R
C27 C 0.61021(16) 0.5327(3) 0.15961(7) 0.0290(6) Uani 1 1 d .
H27A H 0.6429 0.6158 0.1571 0.035 Uiso 1 1 calc R
C28 C 0.57121(15) 0.8033(3) 0.22439(7) 0.0235(5) Uani 1 1 d .
C29 C 0.63433(16) 0.7263(3) 0.24646(8) 0.0309(6) Uani 1 1 d .
H29A H 0.6378 0.6258 0.2437 0.037 Uiso 1 1 calc R
C30 C 0.69233(18) 0.7995(3) 0.27266(9) 0.0414(7) Uani 1 1 d .
H30A H 0.7342 0.7478 0.2876 0.050 Uiso 1 1 calc R
C31 C 0.68784(19) 0.9485(3) 0.27651(9) 0.0444(8) Uani 1 1 d .
H31A H 0.7270 0.9975 0.2939 0.053 Uiso 1 1 calc R
C32 C 0.62511(19) 1.0252(3) 0.25458(9) 0.0431(7) Uani 1 1 d .
H32A H 0.6221 1.1258 0.2573 0.052 Uiso 1 1 calc R
C33 C 0.56711(16) 0.9539(3) 0.22876(8) 0.0323(6) Uani 1 1 d .
H33A H 0.5250 1.0064 0.2142 0.039 Uiso 1 1 calc R
C34 C 0.31108(18) 0.8476(3) 0.04128(7) 0.0303(6) Uani 1 1 d .
C35 C 0.3778(2) 0.8741(3) 0.01720(8) 0.0420(7) Uani 1 1 d .
H35A H 0.4230 0.9310 0.0272 0.050 Uiso 1 1 calc R
C36 C 0.3774(3) 0.8159(4) -0.02174(9) 0.0554(10) Uani 1 1 d .
H36A H 0.4217 0.8355 -0.0378 0.066 Uiso 1 1 calc R
C37 C 0.3120(3) 0.7301(4) -0.03638(9) 0.0617(11) Uani 1 1 d .
H37A H 0.3126 0.6896 -0.0622 0.074 Uiso 1 1 calc R
C38 C 0.2452(3) 0.7033(3) -0.01313(9) 0.0543(10) Uani 1 1 d .
H38A H 0.2005 0.6459 -0.0235 0.065 Uiso 1 1 calc R
C39 C 0.2443(2) 0.7618(3) 0.02582(8) 0.0375(7) Uani 1 1 d .
H39A H 0.1991 0.7434 0.0415 0.045 Uiso 1 1 calc R
C40 C 0.29441(16) 1.1168(3) 0.08498(8) 0.0263(5) Uani 1 1 d .
C41 C 0.27613(19) 1.1801(3) 0.04731(9) 0.0394(7) Uani 1 1 d .
H41A H 0.2747 1.1230 0.0240 0.047 Uiso 1 1 calc R
C42 C 0.2599(2) 1.3281(3) 0.04410(10) 0.0483(8) Uani 1 1 d .
H42A H 0.2482 1.3699 0.0186 0.058 Uiso 1 1 calc R
C43 C 0.26091(19) 1.4137(3) 0.07856(11) 0.0477(8) Uani 1 1 d .
H43A H 0.2490 1.5126 0.0764 0.057 Uiso 1 1 calc R
C44 C 0.2796(2) 1.3518(3) 0.11601(11) 0.0490(8) Uani 1 1 d .
H44A H 0.2810 1.4095 0.1392 0.059 Uiso 1 1 calc R
C45 C 0.29647(19) 1.2039(3) 0.11957(9) 0.0395(7) Uani 1 1 d .
H45A H 0.3092 1.1631 0.1451 0.047 Uiso 1 1 calc R
C46 C 0.5001(4) -0.0917(5) 0.39218(17) 0.0987(18) Uani 1 1 d .
H46A H 0.4643 -0.1627 0.3806 0.118 Uiso 1 1 calc R
C47 C 0.5707(5) -0.0527(7) 0.37417(16) 0.107(2) Uani 1 1 d .
H47A H 0.5828 -0.0971 0.3499 0.129 Uiso 1 1 calc R
C48 C 0.6243(3) 0.0501(7) 0.3908(2) 0.1065(19) Uani 1 1 d .
H48A H 0.6730 0.0750 0.3785 0.128 Uiso 1 1 calc R
C49 C 0.6051(4) 0.1159(6) 0.4262(2) 0.0983(16) Uani 1 1 d .
H49A H 0.6407 0.1872 0.4379 0.118 Uiso 1 1 calc R
C50 C 0.5350(4) 0.0779(6) 0.44420(15) 0.0923(15) Uani 1 1 d .
H50A H 0.5225 0.1228 0.4683 0.111 Uiso 1 1 calc R
C51 C 0.4825(3) -0.0252(6) 0.42739(16) 0.0907(15) Uani 1 1 d .
H51A H 0.4343 -0.0507 0.4400 0.109 Uiso 1 1 calc R
C52 C 0.6239(2) 0.4398(4) 0.31819(11) 0.0570(9) Uani 1 1 d .
H52A H 0.5850 0.4159 0.2968 0.068 Uiso 1 1 calc R
C53 C 0.7010(3) 0.3767(4) 0.32116(12) 0.0640(10) Uani 1 1 d .
H53A H 0.7151 0.3093 0.3017 0.077 Uiso 1 1 calc R
C54 C 0.7582(2) 0.4118(4) 0.35262(13) 0.0701(12) Uani 1 1 d .
H54A H 0.8117 0.3705 0.3540 0.084 Uiso 1 1 calc R
C55 C 0.7370(2) 0.5079(4) 0.38212(11) 0.0574(9) Uani 1 1 d .
H55A H 0.7750 0.5273 0.4043 0.069 Uiso 1 1 calc R
C56 C 0.6603(2) 0.5747(4) 0.37895(10) 0.0546(9) Uani 1 1 d .
H56A H 0.6464 0.6433 0.3981 0.065 Uiso 1 1 calc R
C57 C 0.6037(2) 0.5391(4) 0.34690(12) 0.0629(10) Uani 1 1 d .
H57A H 0.5509 0.5832 0.3447 0.076 Uiso 1 1 calc R
C58 C 0.9722(3) 0.1013(4) 0.02695(12) 0.0648(10) Uani 1 1 d .
H58A H 0.9536 0.1695 0.0451 0.078 Uiso 1 1 calc R
C59 C 1.0521(2) 0.1127(4) 0.01321(11) 0.0604(10) Uani 1 1 d .
H59A H 1.0874 0.1888 0.0221 0.073 Uiso 1 1 calc R
C60 C 0.9207(3) -0.0108(4) 0.01370(12) 0.0651(10) Uani 1 1 d .
H60A H 0.8670 -0.0185 0.0229 0.078 Uiso 1 1 calc R

loop_
_atom_site_aniso_label
_atom_site_aniso_U_11
_atom_site_aniso_U_22
_atom_site_aniso_U_33
_atom_site_aniso_U_23
_atom_site_aniso_U_13
_atom_site_aniso_U_12
Pd1 0.02492(10) 0.01818(9) 0.01817(9) 0.00013(8) 0.00393(7) 0.00146(8)
P1 0.0224(3) 0.0193(3) 0.0192(3) -0.0002(2) 0.0022(3) 0.0012(2)
P2 0.0306(4) 0.0208(3) 0.0182(3) 0.0023(2) 0.0035(3) 0.0038(3)
F1 0.0356(8) 0.0266(7) 0.0249(8) -0.0043(6) 0.0059(6) 0.0064(6)
O1 0.0234(9) 0.0213(8) 0.0186(8) 0.0014(7) 0.0024(7) 0.0009(7)
C1 0.0260(13) 0.0285(13) 0.0191(12) 0.0012(10) 0.0012(10) 0.0060(10)
C2 0.0364(15) 0.0368(15) 0.0294(15) -0.0018(12) 0.0105(12) -0.0007(12)
C3 0.0399(18) 0.068(2) 0.0423(18) 0.0002(17) 0.0202(15) 0.0049(16)
C4 0.058(2) 0.072(3) 0.0335(17) -0.0095(17) 0.0129(16) 0.0261(19)
C5 0.060(2) 0.0351(16) 0.0322(16) -0.0120(13) -0.0014(15) 0.0162(15)
C6 0.0373(15) 0.0295(14) 0.0246(13) -0.0023(11) -0.0020(11) 0.0034(11)
C7 0.0293(13) 0.0120(10) 0.0183(12) -0.0018(9) 0.0044(10) 0.0014(9)
C8 0.0248(12) 0.0166(11) 0.0196(12) -0.0001(9) 0.0039(10) 0.0011(9)
C9 0.0292(13) 0.0216(11) 0.0221(12) 0.0012(10) 0.0010(10) 0.0027(10)
C10 0.0393(15) 0.0241(13) 0.0190(12) 0.0040(10) 0.0018(11) 0.0033(11)
C11 0.0336(14) 0.0233(13) 0.0247(13) 0.0031(10) 0.0090(11) -0.0024(10)
C12 0.0263(12) 0.0136(10) 0.0251(12) 0.0007(10) 0.0044(10) 0.0012(9)
C13 0.0251(13) 0.0206(12) 0.0305(14) 0.0044(11) 0.0046(11) -0.0018(10)
C14 0.0269(13) 0.0181(11) 0.0266(13) 0.0010(10) 0.0012(11) -0.0029(10)
C15 0.0242(14) 0.0340(15) 0.0366(16) 0.0026(12) 0.0015(12) -0.0040(11)
C16 0.0251(14) 0.0388(15) 0.0383(16) 0.0026(13) -0.0075(12) 0.0004(12)
C17 0.0333(15) 0.0306(14) 0.0255(14) 0.0035(11) -0.0031(12) 0.0023(11)
C18 0.0291(13) 0.0223(12) 0.0191(12) -0.0019(10) 0.0006(10) 0.0001(10)
C19 0.0234(13) 0.0184(11) 0.0236(13) -0.0015(10) -0.0018(10) 0.0001(9)
C20 0.0401(16) 0.0275(14) 0.0501(18) 0.0085(13) -0.0026(14) -0.0092(12)
C21 0.0334(15) 0.0409(16) 0.0395(16) 0.0115(13) 0.0141(13) 0.0080(13)
C22 0.0271(13) 0.0210(11) 0.0181(12) 0.0013(9) 0.0009(10) 0.0047(10)
C23 0.0371(15) 0.0245(12) 0.0275(14) 0.0015(11) 0.0093(12) 0.0038(11)
C24 0.0540(19) 0.0221(14) 0.0439(18) -0.0023(12) 0.0056(15) 0.0007(13)
C25 0.0547(19) 0.0284(15) 0.0369(16) -0.0056(12) 0.0051(14) 0.0151(14)
C26 0.0295(15) 0.0425(16) 0.0316(15) -0.0059(12) 0.0040(12) 0.0127(12)
C27 0.0280(14) 0.0323(14) 0.0267(14) -0.0014(11) 0.0014(11) 0.0016(11)
C28 0.0220(13) 0.0264(12) 0.0219(13) -0.0026(10) -0.0001(10) -0.0026(10)
C29 0.0322(15) 0.0329(14) 0.0271(14) -0.0024(11) -0.0017(12) -0.0004(12)
C30 0.0330(16) 0.0516(19) 0.0377(17) -0.0026(14) -0.0107(13) 0.0013(14)
C31 0.0366(17) 0.0512(19) 0.0435(18) -0.0106(15) -0.0104(14) -0.0103(15)
C32 0.0441(18) 0.0315(15) 0.0525(19) -0.0114(14) -0.0051(15) -0.0060(13)
C33 0.0290(14) 0.0286(14) 0.0385(16) -0.0017(12) -0.0038(12) -0.0013(11)
C34 0.0458(16) 0.0267(13) 0.0181(12) 0.0034(10) 0.0005(11) 0.0127(12)
C35 0.0534(19) 0.0477(18) 0.0255(14) 0.0081(13) 0.0079(13) 0.0165(15)
C36 0.087(3) 0.058(2) 0.0234(16) 0.0072(15) 0.0173(17) 0.031(2)
C37 0.116(3) 0.049(2) 0.0197(16) -0.0036(15) 0.003(2) 0.035(2)
C38 0.094(3) 0.0324(16) 0.0334(17) -0.0070(14) -0.0149(19) 0.0139(17)
C39 0.0575(19) 0.0266(14) 0.0272(15) -0.0001(12) -0.0049(14) 0.0094(13)
C40 0.0264(13) 0.0227(12) 0.0297(14) 0.0047(10) 0.0027(11) 0.0026(10)
C41 0.0471(18) 0.0362(15) 0.0353(16) 0.0090(13) 0.0054(14) 0.0070(13)
C42 0.056(2) 0.0372(17) 0.053(2) 0.0246(15) 0.0069(16) 0.0094(15)
C43 0.0426(18) 0.0229(14) 0.078(2) 0.0120(16) 0.0037(17) 0.0037(13)
C44 0.061(2) 0.0263(15) 0.059(2) -0.0087(15) -0.0006(17) 0.0047(14)
C45 0.0521(18) 0.0288(15) 0.0371(16) -0.0004(13) 0.0007(14) 0.0068(13)
C46 0.145(5) 0.069(3) 0.076(4) 0.019(3) -0.031(4) -0.004(3)
C47 0.175(6) 0.075(4) 0.074(3) 0.009(3) 0.029(4) 0.042(4)
C48 0.090(4) 0.097(4) 0.137(6) 0.036(4) 0.039(4) 0.035(3)
C49 0.099(4) 0.074(3) 0.119(5) 0.008(3) -0.012(4) 0.006(3)
C50 0.136(5) 0.072(3) 0.068(3) 0.000(3) 0.008(3) 0.011(3)
C51 0.115(4) 0.077(3) 0.081(4) 0.027(3) 0.017(3) 0.012(3)
C52 0.065(2) 0.052(2) 0.052(2) 0.0121(18) -0.0092(19) -0.0176(19)
C53 0.071(3) 0.052(2) 0.069(3) -0.0241(19) 0.003(2) -0.006(2)
C54 0.051(2) 0.064(2) 0.094(3) -0.032(2) -0.004(2) 0.0105(19)
C55 0.048(2) 0.058(2) 0.064(2) -0.0175(19) -0.0066(18) 0.0023(17)
C56 0.057(2) 0.061(2) 0.048(2) -0.0024(17) 0.0139(18) 0.0105(18)
C57 0.050(2) 0.077(3) 0.061(2) 0.015(2) 0.0028(19) 0.014(2)
C58 0.072(3) 0.062(2) 0.060(2) 0.0008(19) 0.001(2) 0.009(2)
C59 0.063(2) 0.058(2) 0.058(2) 0.0135(19) -0.0063(19) 0.0005(19)
C60 0.061(2) 0.071(3) 0.064(2) 0.006(2) 0.006(2) 0.009(2)

loop_
_atom_type_symbol
_atom_type_description
_atom_type_scat_dispersion_real
_atom_type_scat_dispersion_imag
_atom_type_scat_source
C C 0.0033 0.0016 'International Tables Vol C Tables 4.2.6.8 and 6.1.1.4'
H H 0.0000 0.0000 'International Tables Vol C Tables 4.2.6.8 and 6.1.1.4'
F F 0.0171 0.0103 'International Tables Vol C Tables 4.2.6.8 and 6.1.1.4'
O O 0.0106 0.0060 'International Tables Vol C Tables 4.2.6.8 and 6.1.1.4'
P P 0.1023 0.0942 'International Tables Vol C Tables 4.2.6.8 and 6.1.1.4'
Pd Pd -0.9988 1.0072 'International Tables Vol C Tables 4.2.6.8 and 6.1.1.4'

loop_
_geom_angle_atom_site_label_1
_geom_angle_atom_site_label_2
_geom_angle_atom_site_label_3
_geom_angle
_geom_angle_site_symmetry_1
_geom_angle_site_symmetry_3
C1 Pd1 F1 173.24(8) . .
C1 Pd1 P1 91.59(7) . .
F1 Pd1 P1 88.38(4) . .
C1 Pd1 P2 93.34(7) . .
F1 Pd1 P2 89.94(4) . .
P1 Pd1 P2 150.98(2) . .
C28 P1 C22 106.19(11) . .
C28 P1 C8 104.17(11) . .
C22 P1 C8 103.66(11) . .
C28 P1 Pd1 117.78(8) . .
C22 P1 Pd1 118.39(8) . .
C8 P1 Pd1 104.78(8) . .
C34 P2 C40 104.12(11) . .
C34 P2 C18 105.54(12) . .
C40 P2 C18 102.10(11) . .
C34 P2 Pd1 120.19(9) . .
C40 P2 Pd1 117.89(8) . .
C18 P2 Pd1 104.93(8) . .
C19 O1 C7 118.23(18) . .
C6 C1 C2 118.0(2) . .
C6 C1 Pd1 124.6(2) . .
C2 C1 Pd1 117.35(19) . .
C3 C2 C1 120.6(3) . .
C4 C3 C2 120.5(3) . .
C5 C4 C3 119.4(3) . .
C4 C5 C6 120.9(3) . .
C1 C6 C5 120.6(3) . .
O1 C7 C12 120.3(2) . .
O1 C7 C8 116.8(2) . .
C12 C7 C8 122.8(2) . .
C7 C8 C9 117.7(2) . .
C7 C8 P1 122.01(18) . .
C9 C8 P1 120.27(18) . .
C10 C9 C8 120.6(2) . .
C9 C10 C11 120.3(2) . .
C10 C11 C12 121.0(2) . .
C7 C12 C11 117.6(2) . .
C7 C12 C13 121.3(2) . .
C11 C12 C13 121.1(2) . .
C12 C13 C14 110.09(19) . .
C12 C13 C20 108.9(2) . .
C14 C13 C20 110.6(2) . .
C12 C13 C21 109.0(2) . .
C14 C13 C21 109.5(2) . .
C20 C13 C21 108.7(2) . .
C19 C14 C15 117.1(2) . .
C19 C14 C13 121.4(2) . .
C15 C14 C13 121.5(2) . .
C16 C15 C14 121.8(2) . .
C17 C16 C15 119.6(2) . .
C16 C17 C18 121.2(2) . .
C17 C18 C19 117.0(2) . .
C17 C18 P2 118.45(19) . .
C19 C18 P2 124.48(18) . .
C14 C19 O1 119.9(2) . .
C14 C19 C18 123.0(2) . .
O1 C19 C18 117.0(2) . .
C23 C22 C27 118.9(2) . .
C23 C22 P1 121.12(19) . .
C27 C22 P1 119.74(19) . .
C22 C23 C24 120.7(3) . .
C25 C24 C23 119.9(3) . .
C26 C25 C24 119.8(3) . .
C25 C26 C27 120.6(3) . .
C26 C27 C22 120.2(3) . .
C29 C28 C33 119.3(2) . .
C29 C28 P1 124.37(19) . .
C33 C28 P1 116.35(19) . .
C28 C29 C30 120.0(3) . .
C31 C30 C29 120.1(3) . .
C30 C31 C32 119.9(3) . .
C33 C32 C31 120.5(3) . .
C32 C33 C28 120.2(3) . .
C39 C34 C35 119.0(3) . .
C39 C34 P2 123.7(2) . .
C35 C34 P2 117.3(2) . .
C36 C35 C34 120.4(3) . .
C37 C36 C35 120.1(3) . .
C36 C37 C38 120.4(3) . .
C37 C38 C39 120.3(3) . .
C34 C39 C38 119.8(3) . .
C41 C40 C45 119.0(2) . .
C41 C40 P2 124.1(2) . .
C45 C40 P2 116.91(19) . .
C40 C41 C42 120.4(3) . .
C43 C42 C41 120.3(3) . .
C44 C43 C42 119.5(3) . .
C43 C44 C45 120.6(3) . .
C44 C45 C40 120.1(3) . .
C47 C46 C51 118.9(5) . .
C46 C47 C48 121.4(5) . .
C47 C48 C49 118.6(6) . .
C50 C49 C48 120.3(6) . .
C49 C50 C51 120.4(5) . .
C50 C51 C46 120.4(5) . .
C53 C52 C57 119.5(3) . .
C52 C53 C54 120.2(4) . .
C53 C54 C55 120.3(3) . .
C56 C55 C54 120.0(3) . .
C55 C56 C57 118.9(3) . .
C52 C57 C56 121.0(3) . .
C60 C58 C59 119.7(4) . .
C60 C59 C58 119.8(4) 3_755 .
C58 C60 C59 120.5(4) . 3_755

loop_
_geom_bond_atom_site_label_1
_geom_bond_atom_site_label_2
_geom_bond_distance
_geom_bond_site_symmetry_2
Pd1 C1 1.984(2) .
Pd1 F1 2.0755(13) .
Pd1 P1 2.2998(6) .
Pd1 P2 2.3061(7) .
P1 C28 1.821(2) .
P1 C22 1.824(2) .
P1 C8 1.828(2) .
P2 C34 1.828(3) .
P2 C40 1.829(2) .
P2 C18 1.832(3) .
O1 C19 1.389(3) .
O1 C7 1.389(3) .
C1 C6 1.384(3) .
C1 C2 1.395(3) .
C2 C3 1.385(4) .
C3 C4 1.374(5) .
C4 C5 1.364(4) .
C5 C6 1.388(4) .
C7 C12 1.391(3) .
C7 C8 1.396(3) .
C8 C9 1.401(3) .
C9 C10 1.383(3) .
C10 C11 1.384(4) .
C11 C12 1.398(3) .
C12 C13 1.526(3) .
C13 C14 1.533(3) .
C13 C20 1.537(3) .
C13 C21 1.540(3) .
C14 C19 1.384(3) .
C14 C15 1.390(3) .
C15 C16 1.383(4) .
C16 C17 1.379(4) .
C17 C18 1.394(3) .
C18 C19 1.408(3) .
C22 C23 1.385(3) .
C22 C27 1.391(3) .
C23 C24 1.390(4) .
C24 C25 1.378(4) .
C25 C26 1.378(4) .
C26 C27 1.384(4) .
C28 C29 1.390(3) .
C28 C33 1.393(3) .
C29 C30 1.391(4) .
C30 C31 1.377(4) .
C31 C32 1.382(4) .
C32 C33 1.375(4) .
C34 C39 1.390(4) .
C34 C35 1.392(4) .
C35 C36 1.390(4) .
C36 C37 1.364(5) .
C37 C38 1.377(5) .
C38 C39 1.393(4) .
C40 C41 1.383(4) .
C40 C45 1.392(4) .
C41 C42 1.387(4) .
C42 C43 1.381(5) .
C43 C44 1.372(4) .
C44 C45 1.388(4) .
C46 C47 1.356(7) .
C46 C51 1.359(7) .
C47 C48 1.361(8) .
C48 C49 1.367(7) .
C49 C50 1.348(7) .
C50 C51 1.354(7) .
C52 C53 1.353(5) .
C52 C57 1.370(5) .
C53 C54 1.368(5) .
C54 C55 1.373(5) .
C55 C56 1.364(5) .
C56 C57 1.377(5) .
C58 C60 1.367(5) .
C58 C59 1.384(5) .
C59 C60 1.380(5) 3_755
C60 C59 1.381(5) 3_755

loop_
_geom_torsion_atom_site_label_1
_geom_torsion_atom_site_label_2
_geom_torsion_atom_site_label_3
_geom_torsion_atom_site_label_4
_geom_torsion
_geom_torsion_site_symmetry_4
C1 Pd1 P1 C28 109.42(12) .
F1 Pd1 P1 C28 -63.82(10) .
P2 Pd1 P1 C28 -150.78(9) .
C1 Pd1 P1 C22 -20.57(12) .
F1 Pd1 P1 C22 166.19(10) .
P2 Pd1 P1 C22 79.23(10) .
C1 Pd1 P1 C8 -135.42(11) .
F1 Pd1 P1 C8 51.34(9) .
P2 Pd1 P1 C8 -35.62(9) .
C1 Pd1 P2 C34 6.41(13) .
F1 Pd1 P2 C34 -179.50(11) .
P1 Pd1 P2 C34 -92.95(11) .
C1 Pd1 P2 C40 -122.44(12) .
F1 Pd1 P2 C40 51.65(10) .
P1 Pd1 P2 C40 138.21(10) .
C1 Pd1 P2 C18 124.82(11) .
F1 Pd1 P2 C18 -61.09(9) .
P1 Pd1 P2 C18 25.47(10) .
F1 Pd1 C1 C6 163.6(5) .
P1 Pd1 C1 C6 74.0(2) .
P2 Pd1 C1 C6 -77.4(2) .
F1 Pd1 C1 C2 -15.6(8) .
P1 Pd1 C1 C2 -105.23(19) .
P2 Pd1 C1 C2 103.38(19) .
C6 C1 C2 C3 -0.2(4) .
Pd1 C1 C2 C3 179.1(2) .
C1 C2 C3 C4 -0.2(5) .
C2 C3 C4 C5 0.6(5) .
C3 C4 C5 C6 -0.7(5) .
C2 C1 C6 C5 0.1(4) .
Pd1 C1 C6 C5 -179.1(2) .
C4 C5 C6 C1 0.3(4) .
C19 O1 C7 C12 27.2(3) .
C19 O1 C7 C8 -155.1(2) .
O1 C7 C8 C9 -177.45(19) .
C12 C7 C8 C9 0.2(3) .
O1 C7 C8 P1 2.6(3) .
C12 C7 C8 P1 -179.75(17) .
C28 P1 C8 C7 148.70(19) .
C22 P1 C8 C7 -100.38(19) .
Pd1 P1 C8 C7 24.4(2) .
C28 P1 C8 C9 -31.2(2) .
C22 P1 C8 C9 79.7(2) .
Pd1 P1 C8 C9 -155.55(17) .
C7 C8 C9 C10 1.3(3) .
P1 C8 C9 C10 -178.76(18) .
C8 C9 C10 C11 -1.2(4) .
C9 C10 C11 C12 -0.4(4) .
O1 C7 C12 C11 175.8(2) .
C8 C7 C12 C11 -1.7(3) .
O1 C7 C12 C13 -1.8(3) .
C8 C7 C12 C13 -179.4(2) .
C10 C11 C12 C7 1.9(3) .
C10 C11 C12 C13 179.5(2) .
C7 C12 C13 C14 -17.3(3) .
C11 C12 C13 C14 165.1(2) .
C7 C12 C13 C20 104.0(3) .
C11 C12 C13 C20 -73.5(3) .
C7 C12 C13 C21 -137.5(2) .
C11 C12 C13 C21 44.9(3) .
C12 C13 C14 C19 13.4(3) .
C20 C13 C14 C19 -106.9(3) .
C21 C13 C14 C19 133.3(2) .
C12 C13 C14 C15 -165.4(2) .
C20 C13 C14 C15 74.2(3) .
C21 C13 C14 C15 -45.6(3) .
C19 C14 C15 C16 -3.1(4) .
C13 C14 C15 C16 175.8(2) .
C14 C15 C16 C17 -2.1(4) .
C15 C16 C17 C18 4.5(4) .
C16 C17 C18 C19 -1.6(4) .
C16 C17 C18 P2 -178.8(2) .
C34 P2 C18 C17 -65.2(2) .
C40 P2 C18 C17 43.4(2) .
Pd1 P2 C18 C17 166.89(18) .
C34 P2 C18 C19 117.7(2) .
C40 P2 C18 C19 -133.7(2) .
Pd1 P2 C18 C19 -10.2(2) .
C15 C14 C19 O1 -171.3(2) .
C13 C14 C19 O1 9.8(3) .
C15 C14 C19 C18 6.2(4) .
C13 C14 C19 C18 -172.7(2) .
C7 O1 C19 C14 -31.3(3) .
C7 O1 C19 C18 151.1(2) .
C17 C18 C19 C14 -4.0(4) .
P2 C18 C19 C14 173.15(19) .
C17 C18 C19 O1 173.6(2) .
P2 C18 C19 O1 -9.3(3) .
C28 P1 C22 C23 129.7(2) .
C8 P1 C22 C23 20.3(2) .
Pd1 P1 C22 C23 -95.2(2) .
C28 P1 C22 C27 -56.6(2) .
C8 P1 C22 C27 -166.05(19) .
Pd1 P1 C22 C27 78.5(2) .
C27 C22 C23 C24 0.0(4) .
P1 C22 C23 C24 173.7(2) .
C22 C23 C24 C25 1.1(4) .
C23 C24 C25 C26 -0.7(4) .
C24 C25 C26 C27 -0.7(4) .
C25 C26 C27 C22 1.8(4) .
C23 C22 C27 C26 -1.4(4) .
P1 C22 C27 C26 -175.2(2) .
C22 P1 C28 C29 -19.4(3) .
C8 P1 C28 C29 89.7(2) .
Pd1 P1 C28 C29 -154.79(19) .
C22 P1 C28 C33 160.5(2) .
C8 P1 C28 C33 -90.4(2) .
Pd1 P1 C28 C33 25.1(2) .
C33 C28 C29 C30 0.2(4) .
P1 C28 C29 C30 -179.9(2) .
C28 C29 C30 C31 -0.6(4) .
C29 C30 C31 C32 0.6(5) .
C30 C31 C32 C33 -0.2(5) .
C31 C32 C33 C28 -0.2(4) .
C29 C28 C33 C32 0.2(4) .
P1 C28 C33 C32 -179.7(2) .
C40 P2 C34 C39 -105.5(2) .
C18 P2 C34 C39 1.6(2) .
Pd1 P2 C34 C39 119.8(2) .
C40 P2 C34 C35 76.8(2) .
C18 P2 C34 C35 -176.1(2) .
Pd1 P2 C34 C35 -58.0(2) .
C39 C34 C35 C36 0.2(4) .
P2 C34 C35 C36 178.1(2) .
C34 C35 C36 C37 -1.2(5) .
C35 C36 C37 C38 1.5(5) .
C36 C37 C38 C39 -0.9(5) .
C35 C34 C39 C38 0.3(4) .
P2 C34 C39 C38 -177.4(2) .
C37 C38 C39 C34 0.0(4) .
C34 P2 C40 C41 -0.8(3) .
C18 P2 C40 C41 -110.4(2) .
Pd1 P2 C40 C41 135.3(2) .
C34 P2 C40 C45 -179.3(2) .
C18 P2 C40 C45 71.0(2) .
Pd1 P2 C40 C45 -43.3(2) .
C45 C40 C41 C42 -0.2(4) .
P2 C40 C41 C42 -178.7(2) .
C40 C41 C42 C43 -0.7(5) .
C41 C42 C43 C44 1.1(5) .
C42 C43 C44 C45 -0.8(5) .
C43 C44 C45 C40 -0.1(5) .
C41 C40 C45 C44 0.6(4) .
P2 C40 C45 C44 179.2(2) .
C51 C46 C47 C48 0.6(8) .
C46 C47 C48 C49 -0.9(8) .
C47 C48 C49 C50 0.8(8) .
C48 C49 C50 C51 -0.3(8) .
C49 C50 C51 C46 0.0(7) .
C47 C46 C51 C50 -0.2(7) .
C57 C52 C53 C54 0.1(6) .
C52 C53 C54 C55 2.0(6) .
C53 C54 C55 C56 -3.6(6) .
C54 C55 C56 C57 3.0(6) .
C53 C52 C57 C56 -0.6(6) .
C55 C56 C57 C52 -0.9(6) .
C60 C58 C59 C60 -0.1(6) 3_755
C59 C58 C60 C59 0.1(6) 3_755
